data_7700467
loop_
_publ_author_name
'Do, Thomas H.'
'Brown, Seth N.'

_publ_section_title
;
 Mono- and bimetallic pentacoordinate silicon complexes of a chelating
 bis(catecholimine) ligand.
;
_journal_issue 30
_journal_name_full 'Dalton transactions (Cambridge, England : 2003)'
_journal_page_first 11565
_journal_page_last 11574
_journal_paper_doi 10.1039/c9dt02475a
_journal_volume 48
_journal_year 2019
_chemical_formula_moiety 'C55 H65 N2 Na O6 Si, 2(C4 H8 O)'
_chemical_formula_sum 'C63 H81 N2 Na O8 Si'
_chemical_formula_weight 1045.37
_chemical_name_common '(THF)Na[(Xbic)SiPh] . 2 THF'
_chemical_name_systematic
'(Tetrahydrofuran)sodium(9,9-dimethylxanthene-4,5-bis(4,6-di-tert-butyl-2,3-dioxybenzaldimine)(phenyl)silicate) bis(tetrahydrofuran) solvate'
_space_group_crystal_system monoclinic
_space_group_IT_number 14
_space_group_name_Hall '-P 2ybc'
_space_group_name_H-M_alt 'P 1 21/c 1'
_symmetry_space_group_name_Hall '-P 2ybc'
_symmetry_space_group_name_H-M 'P 1 21/c 1'
_atom_sites_solution_hydrogens mixed
_atom_sites_solution_primary direct
_atom_sites_solution_secondary difmap
_audit_creation_method SHELXL-2016/4
_audit_update_record
;
2019-06-11 deposited with the CCDC.    2019-07-05 downloaded from the CCDC.
;
_cell_angle_alpha 90
_cell_angle_beta 94.068(2)
_cell_angle_gamma 90
_cell_formula_units_Z 4
_cell_length_a 16.104(2)
_cell_length_b 19.806(3)
_cell_length_c 17.777(2)
_cell_measurement_reflns_used 9971
_cell_measurement_temperature 120(2)
_cell_measurement_theta_max 27.72
_cell_measurement_theta_min 2.36
_cell_volume 5655.8(13)
_computing_cell_refinement 'Bruker SAINT (Bruker, 2015)'
_computing_data_collection 'Bruker APEX-3 (Bruker, 2015)'
_computing_data_reduction 'Bruker SAINT (Bruker, 2015)'
_computing_molecular_graphics 'Bruker XP (Bruker, 2015)'
_computing_publication_material 'CIFTAB (Sheldrick, 2008)'
_computing_structure_refinement 'SHELXL-2016/4 (Sheldrick, 2016)'
_computing_structure_solution 'SHELXT-2014/2 (Sheldrick, 2015)'
_diffrn_ambient_temperature 120(2)
_diffrn_detector_area_resol_mean 8.33
_diffrn_measured_fraction_theta_full 1.000
_diffrn_measured_fraction_theta_max 0.993
_diffrn_measurement_device_type 'Bruker APEX-II'
_diffrn_measurement_method 'combination of \w and \f-scans '
_diffrn_radiation_type MoK\a
_diffrn_radiation_wavelength 0.71073
_diffrn_reflns_av_R_equivalents 0.0712
_diffrn_reflns_av_unetI/netI 0.0412
_diffrn_reflns_Laue_measured_fraction_full 1.000
_diffrn_reflns_Laue_measured_fraction_max 0.993
_diffrn_reflns_limit_h_max 21
_diffrn_reflns_limit_h_min -21
_diffrn_reflns_limit_k_max 26
_diffrn_reflns_limit_k_min -26
_diffrn_reflns_limit_l_max 23
_diffrn_reflns_limit_l_min -23
_diffrn_reflns_number 129520
_diffrn_reflns_point_group_measured_fraction_full 1.000
_diffrn_reflns_point_group_measured_fraction_max 0.993
_diffrn_reflns_theta_full 25.242
_diffrn_reflns_theta_max 28.452
_diffrn_reflns_theta_min 1.268
_diffrn_source 'fine-focus sealed tube'
_exptl_absorpt_coefficient_mu 0.106
_exptl_absorpt_correction_T_max 0.7457
_exptl_absorpt_correction_T_min 0.6960
_exptl_absorpt_correction_type numerical
_exptl_absorpt_process_details
;
 SADABS 2016/2: Krause, L., Herbst-Irmer, R., Sheldrick G.M. & Stalke D.,
 J. Appl. Cryst. 48 (2015) 3-10
;
_exptl_crystal_colour yellow
_exptl_crystal_density_diffrn 1.228
_exptl_crystal_density_method 'not measured'
_exptl_crystal_description polyhedron
_exptl_crystal_F_000 2248
_exptl_crystal_recrystallization_method
'Crystals were deposited by diffusion of acetonitrile into a solution of the compound in THF.'
_exptl_crystal_size_max 0.238
_exptl_crystal_size_mid 0.200
_exptl_crystal_size_min 0.196
_exptl_transmission_factor_max 0.795700
_exptl_transmission_factor_min 0.696000
_refine_diff_density_max 0.642
_refine_diff_density_min -0.576
_refine_diff_density_rms 0.067
_refine_ls_extinction_method none
_refine_ls_goodness_of_fit_ref 1.042
_refine_ls_hydrogen_treatment mixed
_refine_ls_matrix_type full
_refine_ls_number_parameters 936
_refine_ls_number_reflns 14183
_refine_ls_number_restraints 0
_refine_ls_restrained_S_all 1.042
_refine_ls_R_factor_all 0.0876
_refine_ls_R_factor_gt 0.0588
_refine_ls_shift/su_max 0.001
_refine_ls_shift/su_mean 0.000
_refine_ls_structure_factor_coef Fsqd
_refine_ls_weighting_details 'w=1/[\s^2^(Fo^2^)+(0.0721P)^2^+5.5303P] where P=(Fo^2^+2Fc^2^)/3'
_refine_ls_weighting_scheme calc
_refine_ls_wR_factor_gt 0.1440
_refine_ls_wR_factor_ref 0.1616
_reflns_Friedel_coverage 0.000
_reflns_number_gt 10326
_reflns_number_total 14183
_reflns_threshold_expression 'I > 2\s(I)'
_cod_data_source_file c9dt02475a2.cif
_cod_data_source_block sina
_cod_depositor_comments 'Adding full bibliography for 7700466--7700470.cif.'
_cod_original_cell_volume 5656.0(13)
_cod_database_code 7700467
_shelx_shelxl_version_number 2016/4
_shelx_space_group_comment
;
The symmetry employed for this shelxl refinement is uniquely defined
by the following loop, which should always be used as a source of
symmetry information in preference to the above space-group names.
They are only intended as comments.
;
_shelx_estimated_absorpt_t_min 0.975
_shelx_estimated_absorpt_t_max 0.980
_diffrn_source_monochromator 'Bruker TRIUMPH curved-graphite'
_shelxl_version_number 2013-4

loop_
_space_group_symop_operation_xyz
'x, y, z'
'-x, y+1/2, -z+1/2'
'-x, -y, -z'
'x, -y-1/2, z-1/2'

loop_
_atom_site_label
_atom_site_type_symbol
_atom_site_fract_x
_atom_site_fract_y
_atom_site_fract_z
_atom_site_U_iso_or_equiv
_atom_site_adp_type
_atom_site_occupancy
_atom_site_site_symmetry_order
_atom_site_calc_flag
_atom_site_refinement_flags_posn
_atom_site_refinement_flags_adp
Si Si 0.32241(3) 0.63576(3) 0.41379(3) 0.01589(12) Uani 1 1 d . .
Na Na 0.14822(5) 0.56245(4) 0.35534(5) 0.02042(18) Uani 1 1 d . .
O1 O 0.33102(8) 0.72352(7) 0.42195(8) 0.0192(3) Uani 1 1 d . .
O2 O 0.21519(8) 0.64619(7) 0.41932(8) 0.0172(3) Uani 1 1 d . .
O3 O 0.39258(8) 0.63982(7) 0.34562(8) 0.0185(3) Uani 1 1 d . .
O4 O 0.29152(8) 0.55534(7) 0.37516(8) 0.0182(3) Uani 1 1 d . .
O5 O 0.02808(8) 0.49441(7) 0.34906(8) 0.0181(3) Uani 1 1 d . .
N1 N 0.04482(10) 0.61830(9) 0.41874(9) 0.0175(3) Uani 1 1 d . .
N2 N 0.18340(10) 0.45197(8) 0.32111(9) 0.0178(3) Uani 1 1 d . .
C11 C 0.25693(12) 0.75572(10) 0.42363(10) 0.0163(4) Uani 1 1 d . .
C12 C 0.18963(12) 0.71115(10) 0.42294(10) 0.0161(4) Uani 1 1 d . .
C13 C 0.10639(12) 0.73188(10) 0.42323(11) 0.0170(4) Uani 1 1 d . .
C14 C 0.09212(12) 0.80370(10) 0.42300(11) 0.0178(4) Uani 1 1 d . .
C15 C 0.16073(13) 0.84599(10) 0.42221(11) 0.0181(4) Uani 1 1 d . .
H15 H 0.1503(14) 0.8936(12) 0.4232(12) 0.014(5) Uiso 1 1 d . .
C16 C 0.24463(12) 0.82472(10) 0.42220(10) 0.0171(4) Uani 1 1 d . .
C17 C 0.31703(13) 0.87400(10) 0.41723(11) 0.0193(4) Uani 1 1 d . .
C171 C 0.37992(14) 0.86446(13) 0.48596(12) 0.0243(4) Uani 1 1 d . .
H17C H 0.3533(16) 0.8738(13) 0.5327(15) 0.030(7) Uiso 1 1 d . .
H17B H 0.4277(16) 0.8961(13) 0.4830(14) 0.023(6) Uiso 1 1 d . .
H17A H 0.4006(16) 0.8217(14) 0.4879(15) 0.028(7) Uiso 1 1 d . .
C172 C 0.35962(15) 0.85957(13) 0.34398(12) 0.0253(5) Uani 1 1 d . .
H17F H 0.3199(17) 0.8620(13) 0.3014(16) 0.030(7) Uiso 1 1 d . .
H17E H 0.3998(17) 0.8927(14) 0.3370(15) 0.029(7) Uiso 1 1 d . .
H17D H 0.3818(17) 0.8150(14) 0.3434(15) 0.030(7) Uiso 1 1 d . .
C173 C 0.28919(15) 0.94756(12) 0.41578(14) 0.0267(5) Uani 1 1 d . .
H17I H 0.2630(17) 0.9616(14) 0.4594(16) 0.033(7) Uiso 1 1 d . .
H17H H 0.2511(19) 0.9575(14) 0.3720(17) 0.039(8) Uiso 1 1 d . .
H17G H 0.3366(16) 0.9762(13) 0.4122(14) 0.026(6) Uiso 1 1 d . .
C18 C 0.00433(13) 0.83568(11) 0.42011(12) 0.0210(4) Uani 1 1 d . .
C181 C 0.00690(16) 0.91307(12) 0.41559(16) 0.0319(5) Uani 1 1 d . .
H18C H 0.0336(18) 0.9298(14) 0.3715(17) 0.036(7) Uiso 1 1 d . .
H18B H -0.0485(18) 0.9293(14) 0.4128(15) 0.034(7) Uiso 1 1 d . .
H18A H 0.0383(19) 0.9344(15) 0.4590(17) 0.041(8) Uiso 1 1 d . .
C182 C -0.04715(15) 0.81255(14) 0.34808(14) 0.0300(5) Uani 1 1 d . .
H18F H -0.0167(19) 0.8264(15) 0.3032(17) 0.042(8) Uiso 1 1 d . .
H18E H -0.1012(19) 0.8338(15) 0.3445(17) 0.043(8) Uiso 1 1 d . .
H18D H -0.060(2) 0.7657(19) 0.342(2) 0.061(10) Uiso 1 1 d . .
C183 C -0.04051(15) 0.82020(13) 0.49167(14) 0.0278(5) Uani 1 1 d . .
H18I H -0.0106(17) 0.8395(14) 0.5357(16) 0.032(7) Uiso 1 1 d . .
H18H H -0.0960(18) 0.8441(14) 0.4886(15) 0.034(7) Uiso 1 1 d . .
H18G H -0.0460(16) 0.7734(14) 0.5026(15) 0.028(7) Uiso 1 1 d . .
C19 C 0.03851(12) 0.68238(11) 0.42507(11) 0.0187(4) Uani 1 1 d . .
H19 H -0.0133(16) 0.6995(13) 0.4328(14) 0.026(6) Uiso 1 1 d . .
C21 C 0.39101(12) 0.58605(10) 0.29771(11) 0.0175(4) Uani 1 1 d . .
C22 C 0.33101(12) 0.53807(10) 0.31378(11) 0.0175(4) Uani 1 1 d . .
C23 C 0.31411(12) 0.48091(10) 0.26899(11) 0.0180(4) Uani 1 1 d . .
C24 C 0.36343(12) 0.47198(10) 0.20557(11) 0.0179(4) Uani 1 1 d . .
C25 C 0.42328(12) 0.52055(11) 0.19275(11) 0.0190(4) Uani 1 1 d . .
H25 H 0.4545(16) 0.5132(12) 0.1499(14) 0.024(6) Uiso 1 1 d . .
C26 C 0.43938(12) 0.57859(10) 0.23676(11) 0.0188(4) Uani 1 1 d . .
C27 C 0.50415(13) 0.63158(11) 0.21837(12) 0.0221(4) Uani 1 1 d . .
H27F H 0.4218(18) 0.6971(14) 0.1579(16) 0.034(7) Uiso 1 1 d . .
C271 C 0.55144(15) 0.61187(14) 0.14983(14) 0.0292(5) Uani 1 1 d . .
H27C H 0.5161(17) 0.6039(13) 0.1062(16) 0.031(7) Uiso 1 1 d . .
H27B H 0.5813(17) 0.5708(14) 0.1577(15) 0.028(7) Uiso 1 1 d . .
H27A H 0.5914(17) 0.6475(14) 0.1415(15) 0.031(7) Uiso 1 1 d . .
C272 C 0.46049(17) 0.69912(13) 0.20089(15) 0.0314(5) Uani 1 1 d . .
H27E H 0.4986(18) 0.7331(15) 0.1899(16) 0.037(7) Uiso 1 1 d . .
H27D H 0.4314(18) 0.7149(15) 0.2429(17) 0.041(8) Uiso 1 1 d . .
C273 C 0.56799(15) 0.64055(14) 0.28613(13) 0.0294(5) Uani 1 1 d . .
H27I H 0.6062(19) 0.6752(15) 0.2742(17) 0.041(8) Uiso 1 1 d . .
H27H H 0.5958(17) 0.5990(14) 0.2966(15) 0.029(7) Uiso 1 1 d . .
H27G H 0.5400(17) 0.6550(14) 0.3296(16) 0.032(7) Uiso 1 1 d . .
C28 C 0.35100(13) 0.41180(11) 0.15051(12) 0.0224(4) Uani 1 1 d . .
H28I H 0.3433(19) 0.3314(16) 0.2340(18) 0.047(8) Uiso 1 1 d . .
C281 C 0.26050(15) 0.40806(14) 0.11576(15) 0.0300(5) Uani 1 1 d . .
H28C H 0.2541(18) 0.3696(15) 0.0826(17) 0.042(8) Uiso 1 1 d . .
H28B H 0.2459(19) 0.4480(16) 0.0849(18) 0.046(9) Uiso 1 1 d . .
H28A H 0.2216(18) 0.4035(14) 0.1528(17) 0.039(8) Uiso 1 1 d . .
C282 C 0.40442(15) 0.41886(14) 0.08251(14) 0.0298(5) Uani 1 1 d . .
H28F H 0.3934(18) 0.3815(15) 0.0485(17) 0.041(8) Uiso 1 1 d . .
H28E H 0.3908(18) 0.4606(15) 0.0542(16) 0.037(8) Uiso 1 1 d . .
H28D H 0.4623(17) 0.4211(13) 0.0983(14) 0.025(6) Uiso 1 1 d . .
C283 C 0.37807(18) 0.34553(13) 0.18979(16) 0.0335(5) Uani 1 1 d . .
H28H H 0.435(2) 0.3467(16) 0.2077(18) 0.047(9) Uiso 1 1 d . .
H28G H 0.3705(19) 0.3075(16) 0.1569(18) 0.048(9) Uiso 1 1 d . .
C29 C 0.24726(13) 0.43448(11) 0.28616(11) 0.0197(4) Uani 1 1 d . .
H29 H 0.2522(14) 0.3894(12) 0.2699(12) 0.014(5) Uiso 1 1 d . .
C31 C -0.02747(12) 0.57871(10) 0.42849(11) 0.0184(4) Uani 1 1 d . .
C32 C -0.03525(12) 0.51510(10) 0.39376(11) 0.0173(4) Uani 1 1 d . .
C33 C -0.10474(12) 0.47386(11) 0.40020(11) 0.0190(4) Uani 1 1 d . .
C34 C -0.16580(13) 0.49512(12) 0.44648(12) 0.0233(4) Uani 1 1 d . .
H34 H -0.2133(15) 0.4667(12) 0.4541(13) 0.019(6) Uiso 1 1 d . .
C35 C -0.15797(13) 0.55652(12) 0.48349(12) 0.0244(4) Uani 1 1 d . .
H35 H -0.1974(17) 0.5679(14) 0.5166(16) 0.034(7) Uiso 1 1 d . .
C36 C -0.09010(13) 0.59797(11) 0.47472(12) 0.0211(4) Uani 1 1 d . .
H36 H -0.0847(14) 0.6390(12) 0.4979(13) 0.015(5) Uiso 1 1 d . .
C41 C 0.12211(12) 0.40254(10) 0.33360(11) 0.0180(4) Uani 1 1 d . .
C42 C 0.13790(14) 0.33341(11) 0.33861(11) 0.0214(4) Uani 1 1 d . .
H42 H 0.1933(16) 0.3158(13) 0.3362(14) 0.025(6) Uiso 1 1 d . .
C43 C 0.07452(14) 0.28845(11) 0.35154(12) 0.0240(4) Uani 1 1 d . .
H43 H 0.0868(16) 0.2405(13) 0.3544(14) 0.027(7) Uiso 1 1 d . .
C44 C -0.00606(14) 0.31152(11) 0.35702(12) 0.0237(4) Uani 1 1 d . .
H44 H -0.0483(17) 0.2788(14) 0.3628(15) 0.032(7) Uiso 1 1 d . .
C45 C -0.02434(13) 0.38020(11) 0.35292(11) 0.0200(4) Uani 1 1 d . .
C46 C 0.04145(12) 0.42498(10) 0.34525(11) 0.0179(4) Uani 1 1 d . .
C51 C 0.37137(12) 0.60728(10) 0.50670(11) 0.0188(4) Uani 1 1 d . .
C52 C 0.39837(15) 0.54051(12) 0.51800(13) 0.0273(5) Uani 1 1 d . .
H52 H 0.3935(16) 0.5078(14) 0.4754(15) 0.030(7) Uiso 1 1 d . .
C53 C 0.43388(17) 0.51859(13) 0.58734(14) 0.0344(6) Uani 1 1 d . .
H53 H 0.4563(18) 0.4731(15) 0.5920(16) 0.040(8) Uiso 1 1 d . .
C54 C 0.44155(16) 0.56287(13) 0.64770(13) 0.0331(5) Uani 1 1 d . .
H54 H 0.4672(17) 0.5486(14) 0.6968(16) 0.034(7) Uiso 1 1 d . .
C55 C 0.41519(15) 0.62874(13) 0.63848(13) 0.0290(5) Uani 1 1 d . .
H55 H 0.4210(17) 0.6608(15) 0.6773(17) 0.038(8) Uiso 1 1 d . .
C56 C 0.38181(13) 0.65115(12) 0.56854(12) 0.0236(4) Uani 1 1 d . .
H56 H 0.3646(14) 0.6984(12) 0.5624(12) 0.014(5) Uiso 1 1 d . .
C1 C -0.11151(13) 0.40951(11) 0.35317(11) 0.0202(4) Uani 1 1 d . .
C2 C -0.17371(15) 0.35943(12) 0.38244(14) 0.0276(5) Uani 1 1 d . .
H2C H -0.1565(17) 0.3448(14) 0.4344(16) 0.033(7) Uiso 1 1 d . .
H2B H -0.2305(18) 0.3802(14) 0.3756(15) 0.036(7) Uiso 1 1 d . .
H2A H -0.1782(16) 0.3192(14) 0.3484(15) 0.030(7) Uiso 1 1 d . .
C3 C -0.14128(15) 0.42900(13) 0.27180(13) 0.0266(5) Uani 1 1 d . .
H3C H -0.1428(17) 0.3894(14) 0.2401(16) 0.034(7) Uiso 1 1 d . .
H3B H -0.1976(18) 0.4511(14) 0.2732(15) 0.036(7) Uiso 1 1 d . .
H3 H -0.1054(17) 0.4641(14) 0.2506(15) 0.035(7) Uiso 1 1 d . .
O6 O 0.14519(11) 0.61564(9) 0.23911(9) 0.0326(4) Uani 1 1 d . .
C61 C 0.18836(19) 0.67623(14) 0.22091(14) 0.0345(5) Uani 1 1 d . .
H61B H 0.242(2) 0.6780(15) 0.2504(17) 0.045(8) Uiso 1 1 d . .
H61A H 0.156(2) 0.7127(16) 0.2362(18) 0.048(9) Uiso 1 1 d . .
C62 C 0.20146(19) 0.67288(14) 0.13719(15) 0.0363(6) Uani 1 1 d . .
H62B H 0.255(2) 0.6946(16) 0.1286(18) 0.053(9) Uiso 1 1 d . .
H62A H 0.151(2) 0.6944(16) 0.1066(18) 0.048(9) Uiso 1 1 d . .
C63 C 0.19870(19) 0.59771(14) 0.12190(15) 0.0372(6) Uani 1 1 d . .
H63B H 0.2501(19) 0.5775(15) 0.1398(17) 0.041(8) Uiso 1 1 d . .
H63A H 0.182(2) 0.5866(17) 0.066(2) 0.060(10) Uiso 1 1 d . .
C64 C 0.13327(17) 0.57466(14) 0.17238(14) 0.0343(5) Uani 1 1 d . .
H64B H 0.076(2) 0.5847(16) 0.1528(18) 0.048(9) Uiso 1 1 d . .
H64A H 0.1410(18) 0.5274(16) 0.1878(17) 0.041(8) Uiso 1 1 d . .
O7 O 0.08096(14) 0.37702(11) 0.84197(12) 0.0505(5) Uani 1 1 d . .
C71 C 0.07074(19) 0.37360(16) 0.76213(16) 0.0455(7) Uani 1 1 d . .
H71A H 0.0469 0.4163 0.7411 0.055 Uiso 1 1 calc R U
H71B H 0.0332 0.3359 0.7460 0.055 Uiso 1 1 calc R U
C72 C 0.1577(2) 0.3620(2) 0.7357(2) 0.0586(9) Uani 1 1 d . .
H72A H 0.1674 0.3135 0.7260 0.070 Uiso 1 1 calc R U
H72B H 0.1659 0.3878 0.6891 0.070 Uiso 1 1 calc R U
C73 C 0.2142(2) 0.3870(2) 0.8003(2) 0.0684(10) Uani 1 1 d . .
H73A H 0.2474 0.4260 0.7847 0.082 Uiso 1 1 calc R U
H73B H 0.2525 0.3509 0.8195 0.082 Uiso 1 1 calc R U
C74 C 0.1568(3) 0.4076(2) 0.8594(2) 0.0723(12) Uani 1 1 d . .
H74A H 0.1798 0.3931 0.9099 0.087 Uiso 1 1 calc R U
H74B H 0.1502 0.4573 0.8597 0.087 Uiso 1 1 calc R U
O8 O 0.32410(16) 0.27593(16) 0.39526(16) 0.0731(7) Uani 1 1 d . .
C81 C 0.3853(3) 0.3214(4) 0.4142(3) 0.108(2) Uani 1 1 d . .
H81A H 0.3747 0.3625 0.3832 0.130 Uiso 1 1 calc R U
H81B H 0.4389 0.3021 0.4005 0.130 Uiso 1 1 calc R U
C82 C 0.3938(4) 0.3402(4) 0.4883(3) 0.130(3) Uani 1 1 d . .
H82A H 0.3815 0.3889 0.4937 0.155 Uiso 1 1 calc R U
H82B H 0.4511 0.3313 0.5099 0.155 Uiso 1 1 calc R U
C83 C 0.3345(5) 0.2998(4) 0.5256(3) 0.141(3) Uani 1 1 d . .
H83A H 0.2926 0.3288 0.5478 0.169 Uiso 1 1 calc R U
H83B H 0.3629 0.2723 0.5663 0.169 Uiso 1 1 calc R U
C84 C 0.2939(3) 0.2549(3) 0.4645(3) 0.108(2) Uani 1 1 d . .
H84A H 0.3084 0.2070 0.4746 0.130 Uiso 1 1 calc R U
H84B H 0.2325 0.2596 0.4627 0.130 Uiso 1 1 calc R U

loop_
_atom_site_aniso_label
_atom_site_aniso_U_11
_atom_site_aniso_U_22
_atom_site_aniso_U_33
_atom_site_aniso_U_23
_atom_site_aniso_U_13
_atom_site_aniso_U_12
Si 0.0134(2) 0.0177(3) 0.0166(2) 0.0001(2) 0.00111(19) -0.0002(2)
Na 0.0162(4) 0.0209(4) 0.0245(4) -0.0034(3) 0.0045(3) -0.0026(3)
O1 0.0142(6) 0.0188(7) 0.0245(7) -0.0001(6) 0.0021(5) 0.0006(5)
O2 0.0150(6) 0.0162(7) 0.0205(7) -0.0009(5) 0.0015(5) 0.0003(5)
O3 0.0178(7) 0.0186(7) 0.0196(7) -0.0015(5) 0.0038(5) -0.0030(5)
O4 0.0181(7) 0.0190(7) 0.0182(7) -0.0021(5) 0.0056(5) -0.0015(5)
O5 0.0161(7) 0.0180(7) 0.0207(7) -0.0004(5) 0.0054(5) -0.0019(5)
N1 0.0157(8) 0.0209(8) 0.0161(7) -0.0004(6) 0.0021(6) -0.0027(6)
N2 0.0166(8) 0.0185(8) 0.0185(8) 0.0003(6) 0.0022(6) -0.0028(6)
C11 0.0155(9) 0.0193(10) 0.0140(8) 0.0006(7) 0.0004(7) 0.0005(7)
C12 0.0171(9) 0.0174(9) 0.0139(8) -0.0001(7) 0.0007(7) -0.0001(7)
C13 0.0161(9) 0.0193(10) 0.0157(9) 0.0006(7) 0.0015(7) 0.0004(7)
C14 0.0168(9) 0.0212(10) 0.0154(9) 0.0010(7) 0.0013(7) 0.0021(8)
C15 0.0211(10) 0.0172(10) 0.0159(9) 0.0007(7) 0.0000(7) 0.0009(8)
C16 0.0172(9) 0.0200(10) 0.0140(8) 0.0014(7) 0.0007(7) -0.0015(7)
C17 0.0193(10) 0.0208(10) 0.0178(9) 0.0012(8) 0.0013(7) -0.0038(8)
C171 0.0223(10) 0.0278(12) 0.0223(10) 0.0003(9) -0.0016(8) -0.0052(9)
C172 0.0234(11) 0.0314(13) 0.0213(10) 0.0024(9) 0.0042(8) -0.0054(10)
C173 0.0279(12) 0.0218(11) 0.0303(12) 0.0028(9) 0.0019(10) -0.0043(9)
C18 0.0185(10) 0.0217(10) 0.0232(10) 0.0014(8) 0.0040(8) 0.0034(8)
C181 0.0239(12) 0.0247(12) 0.0480(15) 0.0039(11) 0.0083(11) 0.0065(9)
C182 0.0210(11) 0.0402(15) 0.0279(12) -0.0004(10) -0.0041(9) 0.0070(10)
C183 0.0253(11) 0.0313(13) 0.0279(12) 0.0010(10) 0.0094(9) 0.0050(10)
C19 0.0139(9) 0.0234(10) 0.0190(9) -0.0001(8) 0.0014(7) 0.0005(8)
C21 0.0153(9) 0.0189(10) 0.0179(9) 0.0010(7) -0.0005(7) 0.0007(7)
C22 0.0138(9) 0.0221(10) 0.0167(9) 0.0013(7) 0.0028(7) 0.0026(7)
C23 0.0153(9) 0.0187(10) 0.0203(9) 0.0013(7) 0.0020(7) 0.0024(7)
C24 0.0139(9) 0.0206(10) 0.0190(9) -0.0013(7) 0.0004(7) 0.0030(7)
C25 0.0139(9) 0.0245(10) 0.0187(9) 0.0013(8) 0.0028(7) 0.0030(8)
C26 0.0137(9) 0.0227(10) 0.0198(9) 0.0032(8) 0.0010(7) 0.0006(7)
C27 0.0189(10) 0.0243(11) 0.0236(10) 0.0004(8) 0.0057(8) -0.0044(8)
C271 0.0240(11) 0.0372(14) 0.0272(12) -0.0018(10) 0.0092(9) -0.0075(10)
C272 0.0333(13) 0.0260(12) 0.0359(13) 0.0081(10) 0.0097(11) -0.0007(10)
C273 0.0223(11) 0.0391(14) 0.0268(11) -0.0012(10) 0.0032(9) -0.0084(10)
C28 0.0193(10) 0.0243(11) 0.0241(10) -0.0057(8) 0.0050(8) 0.0008(8)
C281 0.0225(11) 0.0365(14) 0.0314(12) -0.0110(11) 0.0034(9) -0.0036(10)
C282 0.0260(12) 0.0374(14) 0.0269(11) -0.0119(10) 0.0088(9) -0.0038(10)
C283 0.0367(14) 0.0232(12) 0.0417(14) -0.0043(11) 0.0111(11) 0.0066(10)
C29 0.0206(10) 0.0180(10) 0.0208(10) -0.0023(8) 0.0028(8) -0.0012(8)
C31 0.0138(9) 0.0234(10) 0.0179(9) 0.0017(8) 0.0001(7) -0.0013(8)
C32 0.0145(9) 0.0228(10) 0.0149(8) 0.0005(7) 0.0026(7) -0.0007(7)
C33 0.0166(9) 0.0235(10) 0.0169(9) -0.0001(8) 0.0005(7) -0.0030(8)
C34 0.0176(10) 0.0312(12) 0.0215(10) -0.0015(9) 0.0042(8) -0.0067(9)
C35 0.0183(10) 0.0343(12) 0.0215(10) -0.0034(9) 0.0077(8) -0.0038(9)
C36 0.0190(10) 0.0244(11) 0.0201(9) -0.0045(8) 0.0024(8) -0.0022(8)
C41 0.0180(9) 0.0202(10) 0.0157(9) 0.0003(7) 0.0008(7) -0.0034(8)
C42 0.0234(10) 0.0216(10) 0.0194(9) -0.0002(8) 0.0025(8) -0.0014(8)
C43 0.0303(11) 0.0188(11) 0.0234(10) 0.0017(8) 0.0042(9) -0.0021(9)
C44 0.0262(11) 0.0218(11) 0.0236(10) 0.0001(8) 0.0041(8) -0.0065(9)
C45 0.0200(10) 0.0236(10) 0.0166(9) 0.0003(8) 0.0029(7) -0.0045(8)
C46 0.0197(9) 0.0190(10) 0.0151(9) 0.0010(7) 0.0013(7) -0.0017(8)
C51 0.0144(9) 0.0229(10) 0.0193(9) 0.0001(8) 0.0025(7) -0.0012(7)
C52 0.0322(12) 0.0260(12) 0.0234(11) -0.0007(9) 0.0005(9) 0.0049(9)
C53 0.0422(14) 0.0283(13) 0.0315(12) 0.0052(10) -0.0050(10) 0.0086(11)
C54 0.0358(13) 0.0394(14) 0.0229(11) 0.0065(10) -0.0072(10) -0.0014(11)
C55 0.0312(12) 0.0348(13) 0.0205(10) -0.0030(9) -0.0022(9) -0.0035(10)
C56 0.0227(10) 0.0248(11) 0.0229(10) -0.0002(8) -0.0006(8) -0.0018(9)
C1 0.0185(10) 0.0230(10) 0.0192(9) -0.0012(8) 0.0027(7) -0.0056(8)
C2 0.0237(11) 0.0264(12) 0.0332(12) -0.0026(10) 0.0071(9) -0.0086(9)
C3 0.0260(11) 0.0314(12) 0.0218(10) -0.0028(9) -0.0024(9) -0.0024(10)
O6 0.0384(10) 0.0361(9) 0.0236(8) 0.0017(7) 0.0042(7) -0.0024(7)
C61 0.0446(15) 0.0320(13) 0.0271(12) 0.0045(10) 0.0024(11) 0.0017(12)
C62 0.0424(15) 0.0361(14) 0.0316(13) 0.0081(11) 0.0112(11) 0.0106(12)
C63 0.0453(15) 0.0384(15) 0.0285(12) 0.0054(11) 0.0071(11) 0.0156(12)
C64 0.0370(14) 0.0375(15) 0.0276(12) 0.0002(10) -0.0035(10) 0.0036(11)
O7 0.0565(13) 0.0513(13) 0.0431(11) 0.0020(10) -0.0012(10) -0.0015(10)
C71 0.0468(17) 0.0485(17) 0.0405(15) 0.0056(13) -0.0014(12) 0.0025(13)
C72 0.056(2) 0.068(2) 0.0513(19) 0.0020(17) 0.0004(15) 0.0025(17)
C73 0.049(2) 0.079(3) 0.076(3) 0.006(2) -0.0041(18) -0.0028(18)
C74 0.080(3) 0.085(3) 0.051(2) 0.0048(19) -0.0016(18) -0.043(2)
O8 0.0521(15) 0.095(2) 0.0703(17) -0.0062(15) -0.0108(12) 0.0038(14)
C81 0.069(3) 0.194(6) 0.061(3) -0.006(3) -0.004(2) -0.046(3)
C82 0.129(5) 0.162(6) 0.104(4) -0.054(4) 0.051(4) -0.071(4)
C83 0.193(7) 0.172(7) 0.058(3) 0.029(4) 0.012(4) 0.009(6)
C84 0.077(3) 0.113(4) 0.126(4) 0.082(4) -0.043(3) -0.034(3)

loop_
_atom_type_symbol
_atom_type_description
_atom_type_scat_dispersion_real
_atom_type_scat_dispersion_imag
_atom_type_scat_source
C C 0.0033 0.0016 'International Tables Vol C Tables 4.2.6.8 and 6.1.1.4'
H H 0.0000 0.0000 'International Tables Vol C Tables 4.2.6.8 and 6.1.1.4'
N N 0.0061 0.0033 'International Tables Vol C Tables 4.2.6.8 and 6.1.1.4'
O O 0.0106 0.0060 'International Tables Vol C Tables 4.2.6.8 and 6.1.1.4'
Na Na 0.0362 0.0249 'International Tables Vol C Tables 4.2.6.8 and 6.1.1.4'
Si Si 0.0817 0.0704 'International Tables Vol C Tables 4.2.6.8 and 6.1.1.4'

loop_
_geom_angle_atom_site_label_1
_geom_angle_atom_site_label_2
_geom_angle_atom_site_label_3
_geom_angle
O3 Si O2 137.42(7)
O3 Si O1 87.69(7)
O2 Si O1 87.18(7)
O3 Si O4 87.12(7)
O2 Si O4 83.00(7)
O1 Si O4 159.06(7)
O3 Si C51 112.40(8)
O2 Si C51 110.04(8)
O1 Si C51 101.59(8)
O4 Si C51 99.14(8)
O2 Na O4 61.93(5)
O2 Na O6 95.45(6)
O4 Na O6 96.96(6)
O2 Na N2 134.69(7)
O4 Na N2 74.14(6)
O6 Na N2 100.52(7)
O2 Na N1 74.96(6)
O4 Na N1 133.46(6)
O6 Na N1 104.04(7)
N2 Na N1 138.89(7)
O2 Na O5 144.21(6)
O4 Na O5 141.25(6)
O6 Na O5 104.64(6)
N2 Na O5 70.57(6)
N1 Na O5 71.61(6)
C11 O1 Si 113.88(12)
C12 O2 Si 114.82(12)
C12 O2 Na 126.15(12)
Si O2 Na 108.98(7)
C21 O3 Si 114.89(12)
C22 O4 Si 113.74(12)
C22 O4 Na 114.56(12)
Si O4 Na 104.55(7)
C46 O5 C32 115.98(15)
C46 O5 Na 115.95(11)
C32 O5 Na 115.82(11)
C19 N1 C31 117.70(17)
C19 N1 Na 124.91(13)
C31 N1 Na 114.32(13)
C29 N2 C41 118.60(17)
C29 N2 Na 126.25(14)
C41 N2 Na 114.75(12)
O1 C11 C16 126.21(18)
O1 C11 C12 112.72(17)
C16 C11 C12 120.99(18)
O2 C12 C11 111.25(17)
O2 C12 C13 124.91(17)
C11 C12 C13 123.80(18)
C12 C13 C14 116.18(17)
C12 C13 C19 121.15(18)
C14 C13 C19 122.66(17)
C15 C14 C13 117.98(18)
C15 C14 C18 118.63(18)
C13 C14 C18 123.34(17)
C14 C15 C16 125.54(19)
C14 C15 H15 116.9(14)
C16 C15 H15 117.5(14)
C11 C16 C15 115.48(18)
C11 C16 C17 121.62(18)
C15 C16 C17 122.84(18)
C173 C17 C16 112.76(17)
C173 C17 C172 108.11(18)
C16 C17 C172 108.52(17)
C173 C17 C171 107.84(18)
C16 C17 C171 109.70(16)
C172 C17 C171 109.88(18)
C17 C171 H17C 110.3(16)
C17 C171 H17B 110.3(14)
H17C C171 H17B 108(2)
C17 C171 H17A 111.3(17)
H17C C171 H17A 109(2)
H17B C171 H17A 108(2)
C17 C172 H17F 110.3(16)
C17 C172 H17E 109.6(16)
H17F C172 H17E 107(2)
C17 C172 H17D 111.7(16)
H17F C172 H17D 106(2)
H17E C172 H17D 113(2)
C17 C173 H17I 114.4(16)
C17 C173 H17H 111.9(17)
H17I C173 H17H 107(2)
C17 C173 H17G 109.4(15)
H17I C173 H17G 106(2)
H17H C173 H17G 107(2)
C181 C18 C183 104.98(19)
C181 C18 C182 105.5(2)
C183 C18 C182 111.76(19)
C181 C18 C14 112.49(18)
C183 C18 C14 111.89(17)
C182 C18 C14 109.97(17)
C18 C181 H18C 113.3(17)
C18 C181 H18B 108.2(17)
H18C C181 H18B 108(2)
C18 C181 H18A 113.6(17)
H18C C181 H18A 105(2)
H18B C181 H18A 109(2)
C18 C182 H18F 108.3(17)
C18 C182 H18E 110.7(18)
H18F C182 H18E 108(2)
C18 C182 H18D 119(2)
H18F C182 H18D 107(3)
H18E C182 H18D 104(3)
C18 C183 H18I 110.8(16)
C18 C183 H18H 109.2(16)
H18I C183 H18H 104(2)
C18 C183 H18G 114.8(16)
H18I C183 H18G 106(2)
H18H C183 H18G 112(2)
N1 C19 C13 126.57(18)
N1 C19 H19 117.3(16)
C13 C19 H19 116.1(16)
O3 C21 C26 125.83(18)
O3 C21 C22 112.68(17)
C26 C21 C22 121.43(18)
O4 C22 C21 111.46(17)
O4 C22 C23 125.65(18)
C21 C22 C23 122.86(18)
C22 C23 C24 116.77(18)
C22 C23 C29 120.37(17)
C24 C23 C29 122.84(18)
C25 C24 C23 118.14(18)
C25 C24 C28 119.29(17)
C23 C24 C28 122.56(18)
C24 C25 C26 125.25(18)
C24 C25 H25 115.8(15)
C26 C25 H25 118.9(15)
C21 C26 C25 115.53(18)
C21 C26 C27 121.50(18)
C25 C26 C27 122.95(18)
C26 C27 C272 109.38(18)
C26 C27 C271 112.30(18)
C272 C27 C271 107.93(19)
C26 C27 C273 109.87(18)
C272 C27 C273 109.2(2)
C271 C27 C273 108.05(18)
C27 C271 H27C 113.1(16)
C27 C271 H27B 112.1(16)
H27C C271 H27B 104(2)
C27 C271 H27A 107.9(16)
H27C C271 H27A 111(2)
H27B C271 H27A 108(2)
C27 C272 H27F 113.0(17)
C27 C272 H27E 111.7(18)
H27F C272 H27E 105(2)
C27 C272 H27D 111.7(18)
H27F C272 H27D 108(2)
H27E C272 H27D 107(2)
C27 C273 H27I 108.3(18)
C27 C273 H27H 109.5(16)
H27I C273 H27H 111(2)
C27 C273 H27G 109.7(16)
H27I C273 H27G 108(2)
H27H C273 H27G 110(2)
C283 C28 C282 106.18(19)
C283 C28 C281 111.7(2)
C282 C28 C281 104.75(19)
C283 C28 C24 110.57(19)
C282 C28 C24 111.88(18)
C281 C28 C24 111.49(17)
C28 C281 H28C 109.8(18)
C28 C281 H28B 111.5(18)
H28C C281 H28B 106(2)
C28 C281 H28A 112.3(18)
H28C C281 H28A 108(2)
H28B C281 H28A 109(2)
C28 C282 H28F 109.6(17)
C28 C282 H28E 111.2(17)
H28F C282 H28E 107(2)
C28 C282 H28D 111.2(15)
H28F C282 H28D 111(2)
H28E C282 H28D 107(2)
C28 C283 H28I 115.2(17)
C28 C283 H28H 111.5(19)
H28I C283 H28H 108(3)
C28 C283 H28G 112.0(19)
H28I C283 H28G 102(2)
H28H C283 H28G 108(3)
N2 C29 C23 123.80(19)
N2 C29 H29 119.4(14)
C23 C29 H29 116.8(14)
C36 C31 C32 117.22(18)
C36 C31 N1 123.44(18)
C32 C31 N1 119.24(17)
C33 C32 O5 119.75(18)
C33 C32 C31 122.38(18)
O5 C32 C31 117.82(17)
C34 C33 C32 118.39(19)
C34 C33 C1 123.46(18)
C32 C33 C1 118.08(17)
C35 C34 C33 120.17(19)
C35 C34 H34 119.4(14)
C33 C34 H34 120.4(14)
C34 C35 C36 120.89(19)
C34 C35 H35 118.3(17)
C36 C35 H35 120.7(17)
C35 C36 C31 120.8(2)
C35 C36 H36 121.8(14)
C31 C36 H36 117.3(14)
C42 C41 C46 117.94(18)
C42 C41 N2 124.18(18)
C46 C41 N2 117.81(18)
C43 C42 C41 120.6(2)
C43 C42 H42 118.0(15)
C41 C42 H42 121.3(15)
C44 C43 C42 120.3(2)
C44 C43 H43 120.5(15)
C42 C43 H43 119.2(15)
C43 C44 C45 120.9(2)
C43 C44 H44 117.7(16)
C45 C44 H44 121.4(16)
C44 C45 C46 117.82(19)
C44 C45 C1 124.39(19)
C46 C45 C1 117.75(18)
O5 C46 C45 120.06(18)
O5 C46 C41 117.88(17)
C45 C46 C41 122.06(19)
C56 C51 C52 116.97(19)
C56 C51 Si 121.75(16)
C52 C51 Si 121.28(16)
C53 C52 C51 121.7(2)
C53 C52 H52 118.5(15)
C51 C52 H52 119.8(15)
C54 C53 C52 119.8(2)
C54 C53 H53 120.6(17)
C52 C53 H53 119.5(17)
C55 C54 C53 119.8(2)
C55 C54 H54 119.1(16)
C53 C54 H54 121.1(16)
C54 C55 C56 120.3(2)
C54 C55 H55 122.6(18)
C56 C55 H55 117.0(18)
C55 C56 C51 121.3(2)
C55 C56 H56 119.5(13)
C51 C56 H56 119.1(13)
C45 C1 C33 106.91(16)
C45 C1 C2 112.43(18)
C33 C1 C2 112.30(17)
C45 C1 C3 108.60(17)
C33 C1 C3 108.11(18)
C2 C1 C3 108.35(18)
C1 C2 H2C 111.1(16)
C1 C2 H2B 107.8(16)
H2C C2 H2B 115(2)
C1 C2 H2A 109.5(15)
H2C C2 H2A 110(2)
H2B C2 H2A 103(2)
C1 C3 H3C 109.8(16)
C1 C3 H3B 107.8(16)
H3C C3 H3B 112(2)
C1 C3 H3 112.3(16)
H3C C3 H3 110(2)
H3B C3 H3 105(2)
C61 O6 C64 108.91(18)
C61 O6 Na 126.97(15)
C64 O6 Na 118.16(15)
O6 C61 C62 106.7(2)
O6 C61 H61B 109.5(18)
C62 C61 H61B 110.3(18)
O6 C61 H61A 106.9(19)
C62 C61 H61A 115.8(19)
H61B C61 H61A 108(3)
C63 C62 C61 102.4(2)
C63 C62 H62B 114.7(19)
C61 C62 H62B 108.4(19)
C63 C62 H62A 107.4(17)
C61 C62 H62A 109.8(17)
H62B C62 H62A 114(3)
C64 C63 C62 101.8(2)
C64 C63 H63B 107.6(18)
C62 C63 H63B 109.8(18)
C64 C63 H63A 111.4(19)
C62 C63 H63A 112.7(19)
H63B C63 H63A 113(3)
O6 C64 C63 105.2(2)
O6 C64 H64B 104.1(18)
C63 C64 H64B 114.1(18)
O6 C64 H64A 107.5(17)
C63 C64 H64A 112.1(17)
H64B C64 H64A 113(3)
C74 O7 C71 106.5(2)
O7 C71 C72 105.8(2)
O7 C71 H71A 110.6
C72 C71 H71A 110.6
O7 C71 H71B 110.6
C72 C71 H71B 110.6
H71A C71 H71B 108.7
C73 C72 C71 103.5(3)
C73 C72 H72A 111.1
C71 C72 H72A 111.1
C73 C72 H72B 111.1
C71 C72 H72B 111.1
H72A C72 H72B 109.0
C72 C73 C74 104.8(3)
C72 C73 H73A 110.8
C74 C73 H73A 110.8
C72 C73 H73B 110.8
C74 C73 H73B 110.8
H73A C73 H73B 108.9
O7 C74 C73 107.6(3)
O7 C74 H74A 110.2
C73 C74 H74A 110.2
O7 C74 H74B 110.2
C73 C74 H74B 110.2
H74A C74 H74B 108.5
C81 O8 C84 105.5(3)
O8 C81 C82 116.1(4)
O8 C81 H81A 108.3
C82 C81 H81A 108.3
O8 C81 H81B 108.3
C82 C81 H81B 108.3
H81A C81 H81B 107.4
C81 C82 C83 105.6(5)
C81 C82 H82A 110.6
C83 C82 H82A 110.6
C81 C82 H82B 110.6
C83 C82 H82B 110.6
H82A C82 H82B 108.8
C82 C83 C84 105.2(5)
C82 C83 H83A 110.7
C84 C83 H83A 110.7
C82 C83 H83B 110.7
C84 C83 H83B 110.7
H83A C83 H83B 108.8
O8 C84 C83 107.0(4)
O8 C84 H84A 110.3
C83 C84 H84A 110.3
O8 C84 H84B 110.3
C83 C84 H84B 110.3
H84A C84 H84B 108.6

loop_
_geom_bond_atom_site_label_1
_geom_bond_atom_site_label_2
_geom_bond_distance
Si O3 1.7164(14)
Si O2 1.7487(15)
Si O1 1.7488(15)
Si O4 1.7910(15)
Si C51 1.866(2)
Na O2 2.2437(16)
Na O4 2.3140(16)
Na O6 2.3167(18)
Na N2 2.3511(19)
Na N1 2.3522(18)
Na O5 2.3539(16)
O1 C11 1.355(2)
O2 C12 1.354(2)
O3 C21 1.363(2)
O4 C22 1.346(2)
O5 C46 1.394(2)
O5 C32 1.398(2)
N1 C19 1.279(3)
N1 C31 1.424(2)
N2 C29 1.286(3)
N2 C41 1.419(2)
C11 C16 1.381(3)
C11 C12 1.397(3)
C12 C13 1.402(3)
C13 C14 1.441(3)
C13 C19 1.470(3)
C14 C15 1.387(3)
C14 C18 1.547(3)
C15 C16 1.415(3)
C15 H15 0.96(2)
C16 C17 1.528(3)
C17 C173 1.524(3)
C17 C172 1.541(3)
C17 C171 1.542(3)
C171 H17C 0.98(3)
C171 H17B 1.00(3)
C171 H17A 0.91(3)
C172 H17F 0.96(3)
C172 H17E 0.94(3)
C172 H17D 0.95(3)
C173 H17I 0.95(3)
C173 H17H 0.98(3)
C173 H17G 0.96(3)
C18 C181 1.536(3)
C18 C183 1.538(3)
C18 C182 1.545(3)
C181 H18C 0.98(3)
C181 H18B 0.95(3)
C181 H18A 0.99(3)
C182 H18F 1.00(3)
C182 H18E 0.96(3)
C182 H18D 0.95(4)
C183 H18I 0.97(3)
C183 H18H 1.01(3)
C183 H18G 0.95(3)
C19 H19 0.92(3)
C21 C26 1.386(3)
C21 C22 1.399(3)
C22 C23 1.400(3)
C23 C24 1.435(3)
C23 C29 1.464(3)
C24 C25 1.392(3)
C24 C28 1.546(3)
C25 C26 1.404(3)
C25 H25 0.95(3)
C26 C27 1.531(3)
C27 C272 1.533(3)
C27 C271 1.533(3)
C27 C273 1.537(3)
C271 H27C 0.94(3)
C271 H27B 0.95(3)
C271 H27A 0.97(3)
C272 H27F 0.95(3)
C272 H27E 0.94(3)
C272 H27D 0.96(3)
C273 H27I 0.96(3)
C273 H27H 0.95(3)
C273 H27G 0.97(3)
C28 C283 1.535(3)
C28 C282 1.539(3)
C28 C281 1.544(3)
C281 H28C 0.96(3)
C281 H28B 0.98(3)
C281 H28A 0.95(3)
C282 H28F 0.96(3)
C282 H28E 0.99(3)
C282 H28D 0.95(3)
C283 H28I 1.04(3)
C283 H28H 0.95(3)
C283 H28G 0.96(3)
C29 H29 0.94(2)
C31 C36 1.399(3)
C31 C32 1.405(3)
C32 C33 1.397(3)
C33 C34 1.391(3)
C33 C1 1.524(3)
C34 C35 1.384(3)
C34 H34 0.97(2)
C35 C36 1.385(3)
C35 H35 0.92(3)
C36 H36 0.91(2)
C41 C42 1.394(3)
C41 C46 1.402(3)
C42 C43 1.386(3)
C42 H42 0.96(3)
C43 C44 1.386(3)
C43 H43 0.97(3)
C44 C45 1.393(3)
C44 H44 0.95(3)
C45 C46 1.396(3)
C45 C1 1.519(3)
C51 C56 1.402(3)
C51 C52 1.402(3)
C52 C53 1.391(3)
C52 H52 1.00(3)
C53 C54 1.385(4)
C53 H53 0.97(3)
C54 C55 1.378(4)
C54 H54 0.98(3)
C55 C56 1.392(3)
C55 H55 0.94(3)
C56 H56 0.98(2)
C1 C2 1.527(3)
C1 C3 1.541(3)
C2 H2C 0.99(3)
C2 H2B 1.00(3)
C2 H2A 1.00(3)
C3 H3C 0.97(3)
C3 H3B 1.01(3)
C3 H3 1.00(3)
O6 C61 1.435(3)
O6 C64 1.439(3)
C61 C62 1.519(3)
C61 H61B 0.98(3)
C61 H61A 0.94(3)
C62 C63 1.514(4)
C62 H62B 0.98(3)
C62 H62A 1.04(3)
C63 C64 1.503(4)
C63 H63B 0.95(3)
C63 H63A 1.03(4)
C64 H64B 0.98(3)
C64 H64A 0.98(3)
O7 C74 1.378(4)
O7 C71 1.419(3)
C71 C72 1.526(5)
C71 H71A 0.9900
C71 H71B 0.9900
C72 C73 1.498(5)
C72 H72A 0.9900
C72 H72B 0.9900
C73 C74 1.504(6)
C73 H73A 0.9900
C73 H73B 0.9900
C74 H74A 0.9900
C74 H74B 0.9900
O8 C81 1.360(5)
O8 C84 1.418(6)
C81 C82 1.367(7)
C81 H81A 0.9900
C81 H81B 0.9900
C82 C83 1.442(8)
C82 H82A 0.9900
C82 H82B 0.9900
C83 C84 1.517(8)
C83 H83A 0.9900
C83 H83B 0.9900
C84 H84A 0.9900
C84 H84B 0.9900
